data_1518518
loop_
_publ_author_name
'L\'opez, Concepci\'on'
'Bosque, Ram\'on'
'Pujol, Marta'
'Sim\'o, Jonathan'
'Sevilla, Eila'
'Font-Bard\'ia, Merc\`e'
'Messeguer, Ramon'
'Calvis, Carme'

_publ_section_title
;
 Experimental and Theoretical Studies of the Factors Affecting the
 Cycloplatination of the Chiral Ferrocenylaldimine
 (SC)-[(\h5-C5H5)Fe{(\h5-C5H4)--C(H)=N--CH(Me)(C6H5)}]
;
_journal_issue 4
_journal_name_full Inorganics
_journal_page_first 620
_journal_paper_doi 10.3390/inorganics2040620
_journal_volume 2
_journal_year 2014
_chemical_absolute_configuration rm
_chemical_formula_moiety 'C21 H25 Cl2 Fe N O Pt S'
_chemical_formula_sum 'C21 H25 Cl2 Fe N O Pt S'
_chemical_formula_weight 661.32
_chemical_name_systematic
;
 ?
;
_space_group_IT_number 19
_symmetry_cell_setting orthorhombic
_symmetry_space_group_name_Hall 'P 2ac 2ab'
_symmetry_space_group_name_H-M 'P 21 21 21'
_atom_sites_solution_hydrogens geom
_atom_sites_solution_primary direct
_atom_sites_solution_secondary difmap
_audit_creation_method SHELXL-97
_cell_angle_alpha 90.00
_cell_angle_beta 90.0000(10)
_cell_angle_gamma 90.00
_cell_formula_units_Z 4
_cell_length_a 11.1670(10)
_cell_length_b 13.2570(10)
_cell_length_c 14.8780(10)
_cell_measurement_reflns_used 245
_cell_measurement_temperature 293(2)
_cell_measurement_theta_max 31
_cell_measurement_theta_min 3
_cell_volume 2202.6(3)
_computing_cell_refinement 'AUTOMAR (Claudio Klein, 2007)'
_computing_data_collection 'MARXDS (Claudio Klein, 2005)'
_computing_data_reduction 'MARSCALE (Claudio Klein, 2007)'
_computing_molecular_graphics 'ORTEP (Brueggermann and Smith, 1990)'
_computing_publication_material 'PLATON (Spek, 1990)'
_computing_structure_refinement 'SHELXL-97 (Sheldrick, 1997)'
_computing_structure_solution 'SHELXS-97 (Sheldrick, 1997)'
_diffrn_ambient_temperature 293(2)
_diffrn_measured_fraction_theta_full 0.952
_diffrn_measured_fraction_theta_max 0.920
_diffrn_measurement_device_type 'MAR234 with image plate detector'
_diffrn_measurement_method 'phi scan'
_diffrn_radiation_monochromator graphite
_diffrn_radiation_source 'fine-focus sealed tube'
_diffrn_radiation_type MoK\a
_diffrn_radiation_wavelength 0.71069
_diffrn_reflns_av_R_equivalents 0.0705
_diffrn_reflns_av_unetI/netI 0.0511
_diffrn_reflns_limit_h_max 16
_diffrn_reflns_limit_h_min 0
_diffrn_reflns_limit_k_max 19
_diffrn_reflns_limit_k_min -19
_diffrn_reflns_limit_l_max 21
_diffrn_reflns_limit_l_min -21
_diffrn_reflns_number 9069
_diffrn_reflns_theta_full 25.00
_diffrn_reflns_theta_max 31.72
_diffrn_reflns_theta_min 2.06
_exptl_absorpt_coefficient_mu 7.353
_exptl_absorpt_correction_T_max 0.48
_exptl_absorpt_correction_T_min 0.42
_exptl_absorpt_correction_type empirical
_exptl_absorpt_process_details sadabs
_exptl_crystal_density_diffrn 1.994
_exptl_crystal_density_method 'not measured'
_exptl_crystal_description prism
_exptl_crystal_F_000 1280
_exptl_crystal_size_max 0.2
_exptl_crystal_size_mid 0.1
_exptl_crystal_size_min 0.1
_refine_diff_density_max 1.522
_refine_diff_density_min -1.764
_refine_diff_density_rms 0.200
_refine_ls_abs_structure_details 'Flack H D (1983), Acta Cryst. A39, 876-881'
_refine_ls_abs_structure_Flack 0.00(2)
_refine_ls_extinction_method none
_refine_ls_goodness_of_fit_ref 1.196
_refine_ls_hydrogen_treatment mixed
_refine_ls_matrix_type full
_refine_ls_number_parameters 254
_refine_ls_number_reflns 6010
_refine_ls_number_restraints 0
_refine_ls_restrained_S_all 1.196
_refine_ls_R_factor_all 0.0514
_refine_ls_R_factor_gt 0.0418
_refine_ls_shift/su_max 0.000
_refine_ls_shift/su_mean 0.000
_refine_ls_structure_factor_coef Fsqd
_refine_ls_weighting_details 'calc w=1/[\s^2^(Fo^2^)+(0.0654P)^2^+4.8984P] where P=(Fo^2^+2Fc^2^)/3'
_refine_ls_weighting_scheme calc
_refine_ls_wR_factor_gt 0.1301
_refine_ls_wR_factor_ref 0.1414
_reflns_number_gt 5106
_reflns_number_total 6010
_reflns_threshold_expression >2sigma(I)
_cod_data_source_file s1.txt
_cod_data_source_block chhm57a
_cod_original_sg_symbol_H-M P212121
_cod_database_code 1518518

loop_
_symmetry_equiv_pos_as_xyz
'x, y, z'
'-x+1/2, -y, z+1/2'
'-x, y+1/2, -z+1/2'
'x+1/2, -y+1/2, -z'

loop_
_atom_site_label
_atom_site_type_symbol
_atom_site_fract_x
_atom_site_fract_y
_atom_site_fract_z
_atom_site_U_iso_or_equiv
_atom_site_adp_type
_atom_site_occupancy
_atom_site_symmetry_multiplicity
_atom_site_calc_flag
_atom_site_refinement_flags
Pt Pt 0.12335(3) 0.99529(2) 0.09761(2) 0.03964(10) Uani 1 1 d .
Fe Fe 0.43614(10) 1.14721(8) 0.26627(9) 0.0401(2) Uani 1 1 d .
S S -0.0330(2) 0.9028(2) 0.13554(18) 0.0509(5) Uani 1 1 d .
Cl1 Cl 0.2543(3) 0.8697(2) 0.1293(3) 0.0711(8) Uani 1 1 d .
Cl2 Cl -0.0009(3) 1.1249(2) 0.0596(3) 0.0783(10) Uani 1 1 d .
O O -0.1008(8) 0.8613(8) 0.0617(5) 0.076(3) Uani 1 1 d .
N N 0.2624(5) 1.0782(5) 0.0527(5) 0.0371(14) Uani 1 1 d .
C1 C 0.5010(8) 1.0079(8) 0.2657(9) 0.063(3) Uani 1 1 d .
H1 H 0.4538 0.9511 0.2567 0.075 Uiso 1 1 calc R
C2 C 0.5245(12) 1.0522(9) 0.3462(8) 0.064(3) Uani 1 1 d .
H2 H 0.4980 1.0281 0.4014 0.077 Uiso 1 1 calc R
C3 C 0.5916(10) 1.1360(9) 0.3349(11) 0.072(4) Uani 1 1 d .
H3 H 0.6165 1.1807 0.3794 0.087 Uiso 1 1 calc R
C4 C 0.6151(10) 1.1419(11) 0.2460(9) 0.076(4) Uani 1 1 d .
H4 H 0.6615 1.1915 0.2187 0.091 Uiso 1 1 calc R
C5 C 0.5588(12) 1.0615(13) 0.2007(11) 0.089(5) Uani 1 1 d .
H5 H 0.5607 1.0478 0.1394 0.107 Uiso 1 1 calc R
C6 C 0.3670(10) 1.2731(5) 0.2095(6) 0.049(2) Uani 1 1 d .
H6 H 0.4087 1.3176 0.1727 0.059 Uiso 1 1 calc R
C7 C 0.3559(10) 1.2792(6) 0.3032(8) 0.055(2) Uani 1 1 d .
H7 H 0.3870 1.3309 0.3385 0.066 Uiso 1 1 calc R
C8 C 0.2913(9) 1.1967(7) 0.3362(8) 0.056(2) Uani 1 1 d .
H8 H 0.2733 1.1832 0.3961 0.067 Uiso 1 1 calc R
C9 C 0.2585(8) 1.1373(7) 0.2601(7) 0.0448(18) Uani 1 1 d .
H9 H 0.2157 1.0771 0.2619 0.054 Uiso 1 1 calc R
C10 C 0.3019(7) 1.1850(6) 0.1813(6) 0.0414(18) Uani 1 1 d .
C11 C 0.3149(7) 1.1506(5) 0.0911(5) 0.0345(14) Uani 1 1 d .
H11 H 0.3692 1.1862 0.0560 0.041 Uiso 1 1 calc R
C12 C 0.3012(8) 1.0562(7) -0.0405(6) 0.0425(18) Uani 1 1 d .
H12 H 0.2607 0.9934 -0.0573 0.051 Uiso 1 1 calc R
C13 C 0.2557(9) 1.1354(10) -0.1055(8) 0.061(3) Uani 1 1 d .
H13 H 0.1712 1.1449 -0.0967 0.073 Uiso 1 1 calc R
H13A H 0.2703 1.1137 -0.1660 0.073 Uiso 1 1 calc R
H13B H 0.2966 1.1980 -0.0948 0.073 Uiso 1 1 calc R
C14 C 0.4355(9) 1.0338(7) -0.0475(6) 0.0473(19) Uani 1 1 d .
C15 C 0.5153(10) 1.1066(9) -0.0573(8) 0.062(3) Uani 1 1 d .
H15 H 0.4895 1.1725 -0.0667 0.075 Uiso 1 1 calc R
C16 C 0.6389(11) 1.0858(12) -0.0537(9) 0.075(4) Uani 1 1 d .
H16 H 0.6938 1.1380 -0.0605 0.090 Uiso 1 1 calc R
C17 C 0.6777(12) 0.9929(14) -0.0406(9) 0.085(4) Uani 1 1 d .
H17 H 0.7595 0.9803 -0.0372 0.102 Uiso 1 1 calc R
C18 C 0.5934(15) 0.9107(13) -0.0318(11) 0.088(5) Uani 1 1 d .
H18 H 0.6194 0.8447 -0.0238 0.105 Uiso 1 1 calc R
C19 C 0.4732(12) 0.9337(8) -0.0356(8) 0.060(3) Uani 1 1 d .
H19 H 0.4167 0.8825 -0.0302 0.072 Uiso 1 1 calc R
C20 C -0.1337(13) 0.9803(12) 0.2004(10) 0.093(5) Uani 1 1 d .
H20 H -0.1575 1.0377 0.1654 0.112 Uiso 1 1 calc R
H20A H -0.0940 1.0027 0.2540 0.112 Uiso 1 1 calc R
H20B H -0.2032 0.9417 0.2164 0.112 Uiso 1 1 calc R
C21 C -0.0004(11) 0.8041(10) 0.2095(9) 0.075(4) Uani 1 1 d .
H21 H 0.0536 0.7576 0.1810 0.090 Uiso 1 1 calc R
H21A H -0.0731 0.7696 0.2252 0.090 Uiso 1 1 calc R
H21B H 0.0362 0.8307 0.2628 0.090 Uiso 1 1 calc R

loop_
_atom_site_aniso_label
_atom_site_aniso_U_11
_atom_site_aniso_U_22
_atom_site_aniso_U_33
_atom_site_aniso_U_23
_atom_site_aniso_U_13
_atom_site_aniso_U_12
Pt 0.03866(15) 0.03125(13) 0.04901(16) -0.00118(12) 0.00014(11) -0.00484(12)
Fe 0.0392(6) 0.0299(5) 0.0514(6) 0.0020(5) -0.0008(5) 0.0001(4)
S 0.0461(12) 0.0529(12) 0.0537(12) -0.0005(10) -0.0005(9) -0.0176(10)
Cl1 0.0574(15) 0.0481(13) 0.108(2) 0.0249(14) 0.0063(14) 0.0024(11)
Cl2 0.0546(15) 0.0491(13) 0.131(3) 0.0164(16) 0.0074(17) 0.0112(11)
O 0.073(5) 0.114(7) 0.040(3) 0.027(4) -0.021(3) -0.043(5)
N 0.029(3) 0.028(3) 0.054(4) 0.002(3) 0.018(3) -0.014(2)
C1 0.038(4) 0.051(5) 0.098(8) -0.016(6) -0.032(5) 0.019(4)
C2 0.076(7) 0.064(6) 0.052(5) 0.021(5) 0.002(5) 0.022(6)
C3 0.046(5) 0.057(6) 0.114(11) -0.009(7) -0.020(6) -0.007(5)
C4 0.046(5) 0.101(9) 0.081(8) 0.039(7) 0.005(5) -0.013(6)
C5 0.061(7) 0.124(12) 0.082(8) -0.019(9) -0.004(7) 0.056(8)
C6 0.069(5) 0.024(3) 0.055(5) -0.011(3) -0.022(5) -0.003(4)
C7 0.061(6) 0.029(3) 0.075(6) -0.003(4) 0.013(5) 0.011(4)
C8 0.044(5) 0.043(4) 0.081(7) -0.002(5) 0.008(4) -0.002(4)
C9 0.039(4) 0.045(4) 0.051(5) 0.003(4) -0.001(3) -0.002(3)
C10 0.035(4) 0.027(3) 0.062(5) 0.001(3) -0.016(3) -0.002(3)
C11 0.036(3) 0.030(3) 0.038(3) 0.007(3) -0.010(3) 0.001(2)
C12 0.035(4) 0.053(5) 0.040(4) -0.006(4) 0.005(3) -0.007(3)
C13 0.047(5) 0.082(7) 0.054(6) 0.013(6) 0.001(4) 0.006(5)
C14 0.049(5) 0.049(5) 0.044(4) 0.000(4) 0.005(4) -0.001(4)
C15 0.055(6) 0.064(6) 0.068(7) -0.011(5) 0.015(5) -0.007(5)
C16 0.051(6) 0.113(10) 0.061(6) -0.017(7) 0.008(5) -0.023(7)
C17 0.070(7) 0.129(14) 0.057(6) 0.002(9) 0.010(5) 0.031(9)
C18 0.100(12) 0.083(9) 0.081(9) -0.011(8) 0.017(8) 0.029(8)
C19 0.076(7) 0.047(5) 0.058(6) -0.003(4) -0.009(5) 0.024(5)
C20 0.084(9) 0.115(11) 0.079(8) -0.016(8) 0.043(8) -0.016(10)
C21 0.064(7) 0.079(7) 0.081(8) 0.039(7) -0.023(6) -0.031(6)

loop_
_atom_type_symbol
_atom_type_description
_atom_type_scat_dispersion_real
_atom_type_scat_dispersion_imag
_atom_type_scat_source
C C 0.0033 0.0016 'International Tables Vol C Tables 4.2.6.8 and 6.1.1.4'
H H 0.0000 0.0000 'International Tables Vol C Tables 4.2.6.8 and 6.1.1.4'
N N 0.0061 0.0033 'International Tables Vol C Tables 4.2.6.8 and 6.1.1.4'
O O 0.0106 0.0060 'International Tables Vol C Tables 4.2.6.8 and 6.1.1.4'
S S 0.1246 0.1234 'International Tables Vol C Tables 4.2.6.8 and 6.1.1.4'
Cl Cl 0.1484 0.1585 'International Tables Vol C Tables 4.2.6.8 and 6.1.1.4'
Fe Fe 0.3463 0.8444 'International Tables Vol C Tables 4.2.6.8 and 6.1.1.4'
Pt Pt -1.7033 8.3905 'International Tables Vol C Tables 4.2.6.8 and 6.1.1.4'

loop_
_geom_angle_atom_site_label_1
_geom_angle_atom_site_label_2
_geom_angle_atom_site_label_3
_geom_angle
N Pt S 175.4(2)
N Pt Cl1 88.4(2)
S Pt Cl1 92.82(10)
N Pt Cl2 88.6(2)
S Pt Cl2 90.04(10)
Cl1 Pt Cl2 176.71(12)
C1 Fe C9 107.6(4)
C1 Fe C2 39.9(5)
C9 Fe C2 118.6(5)
C1 Fe C3 67.6(4)
C9 Fe C3 151.1(5)
C2 Fe C3 39.3(5)
C1 Fe C4 66.8(5)
C9 Fe C4 167.3(5)
C2 Fe C4 65.0(5)
C3 Fe C4 39.1(6)
C1 Fe C6 154.9(4)
C9 Fe C6 69.8(4)
C2 Fe C6 163.5(4)
C3 Fe C6 126.8(4)
C4 Fe C6 110.1(5)
C1 Fe C10 119.9(3)
C9 Fe C10 41.3(4)
C2 Fe C10 153.6(5)
C3 Fe C10 166.1(5)
C4 Fe C10 130.3(5)
C6 Fe C10 41.6(3)
C1 Fe C5 39.7(6)
C9 Fe C5 127.8(6)
C2 Fe C5 66.3(6)
C3 Fe C5 67.8(6)
C4 Fe C5 40.7(6)
C6 Fe C5 121.2(6)
C10 Fe C5 109.8(5)
C1 Fe C8 126.4(5)
C9 Fe C8 41.6(4)
C2 Fe C8 107.0(5)
C3 Fe C8 116.7(6)
C4 Fe C8 150.9(6)
C6 Fe C8 69.1(5)
C10 Fe C8 69.6(4)
C5 Fe C8 164.6(6)
C1 Fe C7 163.6(5)
C9 Fe C7 68.4(4)
C2 Fe C7 126.7(5)
C3 Fe C7 107.7(5)
C4 Fe C7 120.3(6)
C6 Fe C7 40.4(4)
C10 Fe C7 68.3(4)
C5 Fe C7 154.9(6)
C8 Fe C7 40.2(4)
O S C21 107.6(6)
O S C20 107.3(7)
C21 S C20 102.7(8)
O S Pt 115.6(3)
C21 S Pt 114.3(4)
C20 S Pt 108.3(5)
C11 N C12 116.0(6)
C11 N Pt 128.4(6)
C12 N Pt 115.3(5)
C2 C1 C5 108.0(11)
C2 C1 Fe 70.4(6)
C5 C1 Fe 72.0(7)
C2 C1 H1 126.0
C5 C1 H1 126.0
Fe C1 H1 123.2
C3 C2 C1 110.7(12)
C3 C2 Fe 71.4(7)
C1 C2 Fe 69.6(6)
C3 C2 H2 124.7
C1 C2 H2 124.7
Fe C2 H2 125.9
C2 C3 C4 106.1(12)
C2 C3 Fe 69.3(6)
C4 C3 Fe 70.6(8)
C2 C3 H3 127.0
C4 C3 H3 127.0
Fe C3 H3 124.8
C3 C4 C5 109.7(12)
C3 C4 Fe 70.3(7)
C5 C4 Fe 69.9(7)
C3 C4 H4 125.1
C5 C4 H4 125.1
Fe C4 H4 126.2
C1 C5 C4 105.4(12)
C1 C5 Fe 68.3(7)
C4 C5 Fe 69.4(7)
C1 C5 H5 127.3
C4 C5 H5 127.3
Fe C5 H5 126.5
C7 C6 C10 107.0(9)
C7 C6 Fe 70.5(5)
C10 C6 Fe 69.2(4)
C7 C6 H6 126.5
C10 C6 H6 126.5
Fe C6 H6 125.3
C8 C7 C6 110.5(9)
C8 C7 Fe 69.5(5)
C6 C7 Fe 69.1(5)
C8 C7 H7 124.8
C6 C7 H7 124.8
Fe C7 H7 128.2
C7 C8 C9 106.6(10)
C7 C8 Fe 70.3(6)
C9 C8 Fe 67.6(6)
C7 C8 H8 126.7
C9 C8 H8 126.7
Fe C8 H8 126.9
C10 C9 C8 108.8(8)
C10 C9 Fe 70.6(5)
C8 C9 Fe 70.8(6)
C10 C9 H9 125.6
C8 C9 H9 125.6
Fe C9 H9 124.6
C9 C10 C11 132.1(7)
C9 C10 C6 107.1(8)
C11 C10 C6 118.9(8)
C9 C10 Fe 68.0(5)
C11 C10 Fe 115.7(6)
C6 C10 Fe 69.1(5)
N C11 C10 128.6(7)
N C11 H11 115.7
C10 C11 H11 115.7
N C12 C13 111.2(8)
N C12 C14 112.9(8)
C13 C12 C14 114.8(8)
N C12 H12 105.7
C13 C12 H12 105.7
C14 C12 H12 105.7
C12 C13 H13 109.5
C12 C13 H13A 109.5
H13 C13 H13A 109.5
C12 C13 H13B 109.5
H13 C13 H13B 109.5
H13A C13 H13B 109.5
C15 C14 C19 120.2(11)
C15 C14 C12 121.8(10)
C19 C14 C12 117.8(9)
C14 C15 C16 120.8(12)
C14 C15 H15 119.6
C16 C15 H15 119.6
C17 C16 C15 120.7(13)
C17 C16 H16 119.6
C15 C16 H16 119.6
C16 C17 C18 120.2(12)
C16 C17 H17 119.9
C18 C17 H17 119.9
C19 C18 C17 117.7(14)
C19 C18 H18 121.2
C17 C18 H18 121.2
C18 C19 C14 120.4(13)
C18 C19 H19 119.8
C14 C19 H19 119.8
S C20 H20 109.5
S C20 H20A 109.5
H20 C20 H20A 109.5
S C20 H20B 109.5
H20 C20 H20B 109.5
H20A C20 H20B 109.5
S C21 H21 109.5
S C21 H21A 109.5
H21 C21 H21A 109.5
S C21 H21B 109.5
H21 C21 H21B 109.5
H21A C21 H21B 109.5

loop_
_geom_bond_atom_site_label_1
_geom_bond_atom_site_label_2
_geom_bond_distance
Pt N 2.017(5)
Pt S 2.206(2)
Pt Cl1 2.266(3)
Pt Cl2 2.280(3)
Fe C1 1.983(9)
Fe C9 1.990(9)
Fe C2 1.994(10)
Fe C3 2.020(12)
Fe C4 2.023(12)
Fe C6 2.023(8)
Fe C10 2.024(8)
Fe C5 2.030(12)
Fe C8 2.032(11)
Fe C7 2.042(8)
S O 1.444(8)
S C21 1.748(11)
S C20 1.803(13)
N C11 1.261(9)
N C12 1.481(11)
C1 C2 1.358(16)
C1 C5 1.36(2)
C1 H1 0.9300
C2 C3 1.351(17)
C2 H2 0.9300
C3 C4 1.35(2)
C3 H3 0.9300
C4 C5 1.41(2)
C4 H4 0.9300
C5 H5 0.9300
C6 C7 1.402(15)
C6 C10 1.439(10)
C6 H6 0.9300
C7 C8 1.399(14)
C7 H7 0.9300
C8 C9 1.428(15)
C8 H8 0.9300
C9 C10 1.418(13)
C9 H9 0.9300
C10 C11 1.424(12)
C11 H11 0.9300
C12 C13 1.516(15)
C12 C14 1.532(13)
C12 H12 0.9800
C13 H13 0.9600
C13 H13A 0.9600
C13 H13B 0.9600
C14 C15 1.321(15)
C14 C19 1.404(13)
C15 C16 1.409(17)
C15 H15 0.9300
C16 C17 1.32(2)
C16 H16 0.9300
C17 C18 1.45(2)
C17 H17 0.9300
C18 C19 1.377(19)
C18 H18 0.9300
C19 H19 0.9300
C20 H20 0.9600
C20 H20A 0.9600
C20 H20B 0.9600
C21 H21 0.9600
C21 H21A 0.9600
C21 H21B 0.9600
